data_7058742
loop_
_publ_author_name
'Belyaev, Andrey'
'Kolesnikov, Ilya'
'Melnikov, Alexei S.'
'Gurzhiy, Vladislav V.'
'Tunik, Sergey P.'
'Koshevoy, Igor O.'

_publ_section_title
;
 Solution versus solid-state dual emission of the Au(i)-alkynyl
 diphosphine complexes via modification of polyaromatic spacers
;
_journal_issue 35
_journal_name_full 'New Journal of Chemistry'
_journal_page_first 13741
_journal_paper_doi 10.1039/C9NJ03426A
_journal_volume 43
_journal_year 2019
_chemical_formula_moiety 'C64 H48 Au2 O2 P2, 4(C H2 Cl2)'
_chemical_formula_sum 'C68 H56 Au2 Cl8 O2 P2'
_chemical_formula_weight 1644.60
_space_group_crystal_system triclinic
_space_group_IT_number 2
_space_group_name_Hall '-P 1'
_space_group_name_H-M_alt 'P -1'
_symmetry_space_group_name_Hall '-P 1'
_symmetry_space_group_name_H-M 'P -1'
_atom_sites_solution_hydrogens mixed
_atom_sites_solution_primary direct
_audit_creation_date 2015-02-24
_audit_creation_method
;
Olex2 1.2
(compiled 2015.01.26 svn.r3150 for OlexSys, GUI svn.r4998)
;
_audit_update_record
;
2015-03-17 deposited with the CCDC.    2019-08-08 downloaded from the CCDC.
;
_cell_angle_alpha 102.5430(10)
_cell_angle_beta 98.0120(10)
_cell_angle_gamma 95.7660(10)
_cell_formula_units_Z 1
_cell_length_a 9.1677(3)
_cell_length_b 13.2137(4)
_cell_length_c 14.0242(4)
_cell_measurement_reflns_used 9413
_cell_measurement_temperature 120(2)
_cell_measurement_theta_max 36.52
_cell_measurement_theta_min 2.59
_cell_volume 1627.06(9)
_computing_molecular_graphics 'Olex2 (Dolomanov et al., 2009)'
_computing_publication_material 'Olex2 (Dolomanov et al., 2009)'
_computing_structure_refinement 'ShelXL (Sheldrick, 2008)'
_computing_structure_solution 'ShelXT (Sheldrick, 2015)'
_diffrn_ambient_temperature 120(2)
_diffrn_measured_fraction_theta_full 0.998
_diffrn_measured_fraction_theta_max 0.999
_diffrn_measurement_device_type 'Bruker APEX-II CCD'
_diffrn_measurement_method '\f and \w scans'
_diffrn_radiation_type MoK\a
_diffrn_radiation_wavelength 0.71073
_diffrn_reflns_av_R_equivalents 0.0237
_diffrn_reflns_av_unetI/netI 0.0112
_diffrn_reflns_Laue_measured_fraction_full 0.998
_diffrn_reflns_Laue_measured_fraction_max 0.999
_diffrn_reflns_limit_h_max 12
_diffrn_reflns_limit_h_min -12
_diffrn_reflns_limit_k_max 18
_diffrn_reflns_limit_k_min -18
_diffrn_reflns_limit_l_max 19
_diffrn_reflns_limit_l_min -19
_diffrn_reflns_number 94475
_diffrn_reflns_point_group_measured_fraction_full 0.998
_diffrn_reflns_point_group_measured_fraction_max 0.999
_diffrn_reflns_theta_full 25.242
_diffrn_reflns_theta_max 30.000
_diffrn_reflns_theta_min 1.920
_diffrn_standards_number 0
_exptl_absorpt_coefficient_mu 4.925
_exptl_absorpt_correction_T_max 0.5467
_exptl_absorpt_correction_T_min 0.0653
_exptl_absorpt_correction_type multi-scan
_exptl_absorpt_process_details 'SADABS; Bruker, 2007'
_exptl_crystal_colour white
_exptl_crystal_colour_primary white
_exptl_crystal_density_diffrn 1.678
_exptl_crystal_description block
_exptl_crystal_F_000 804
_exptl_crystal_size_max 0.20
_exptl_crystal_size_mid 0.12
_exptl_crystal_size_min 0.09
_refine_diff_density_max 1.084
_refine_diff_density_min -0.778
_refine_diff_density_rms 0.078
_refine_ls_extinction_method none
_refine_ls_goodness_of_fit_ref 1.063
_refine_ls_hydrogen_treatment mixed
_refine_ls_matrix_type full
_refine_ls_number_parameters 416
_refine_ls_number_reflns 9467
_refine_ls_number_restraints 0
_refine_ls_restrained_S_all 1.063
_refine_ls_R_factor_all 0.0177
_refine_ls_R_factor_gt 0.0163
_refine_ls_shift/su_max 0.000
_refine_ls_shift/su_mean 0.000
_refine_ls_structure_factor_coef Fsqd
_refine_ls_weighting_details 'w=1/[\s^2^(Fo^2^)+(0.0208P)^2^+1.4783P] where P=(Fo^2^+2Fc^2^)/3'
_refine_ls_weighting_scheme calc
_refine_ls_wR_factor_gt 0.0396
_refine_ls_wR_factor_ref 0.0401
_reflns_Friedel_coverage 0.000
_reflns_number_gt 9066
_reflns_number_total 9467
_reflns_threshold_expression 'I > 2\s(I)'
_cod_data_source_file c9nj03426a2.cif
_cod_data_source_block Complex_13
_cod_depositor_comments 'Adding full bibliography for 7058741--7058748.cif.'
_cod_database_code 7058742
_shelxl_version_number 2013-4
_shelx_space_group_comment
;
The symmetry employed for this shelxl refinement is uniquely defined
by the following loop, which should always be used as a source of
symmetry information in preference to the above space-group names.
They are only intended as comments.
;
_shelx_estimated_absorpt_t_max 0.639
_shelx_estimated_absorpt_t_min 0.439
_olex2_refinement_description
;
1. Fixed Uiso
 At 1.2 times of:
  All C(H) groups, All C(H,H) groups, All C(H,H,H,H) groups
2. Uiso/Uaniso restraints and constraints
Uanis(C36A) = Uanis(C37A) = Uanis(C38A)
Uanis(C39A) = Uanis(C35B) = Uanis(C37A) = Uanis(C36A) = Uanis(C38A) =
Uanis(C39B) = Uanis(C36B) = Uanis(C37B) = Uanis(C35A) = Uanis(C38A)
3. Others
 Fixed Sof: C35A(0.5) H35A(0.5) C35B(0.5) H35B(0.5) C36A(0.5) H36A(0.5)
 C36B(0.5) H36B(0.5) C37A(0.5) H37A(0.5) C37B(0.5) H37B(0.5) C38A(0.5)
 H38A(0.5) C38B(0.5) H38B(0.5) C39A(0.5) H39A(0.5) C39B(0.5) H39B(0.5)
 Cl2A(0.25) Cl2B(0.5) Cl2C(0.25) C41A(0.25) H41A(0.25) H41B(0.25) C41B(0.5)
 H41C(0.5) H41D(0.5) C41C(0.25) H41E(0.25) H41F(0.25) Cl4A(0.75) Cl4B(0.25)
 H40A(0.75) H40B(0.75) H40C(0.25) H40D(0.25)
4.a Secondary CH2 refined with riding coordinates:
 C41A(H41A,H41B), C41B(H41C,H41D), C41C(H41E,H41F), C40(H40A,H40B), C40(H40C,
 H40D)
4.b Aromatic/amide H refined with riding coordinates:
 C2(H2), C4(H4), C5(H5), C17(H17), C18(H18), C19(H19), C20(H20), C21(H21),
 C23(H23), C24(H24), C25(H25), C26(H26), C27(H27), C29(H29), C30(H30), C31(H31),
  C32(H32), C33(H33), C35A(H35A), C35B(H35B), C36A(H36A), C36B(H36B),
 C37A(H37A), C37B(H37B), C38A(H38A), C38B(H38B), C39A(H39A), C39B(H39B)
;

loop_
_space_group_symop_operation_xyz
'x, y, z'
'-x, -y, -z'

loop_
_atom_site_label
_atom_site_type_symbol
_atom_site_fract_x
_atom_site_fract_y
_atom_site_fract_z
_atom_site_U_iso_or_equiv
_atom_site_adp_type
_atom_site_occupancy
_atom_site_site_symmetry_order
_atom_site_calc_flag
_atom_site_refinement_flags_posn
_atom_site_refinement_flags_occupancy
_atom_site_disorder_assembly
_atom_site_disorder_group
Au1 Au 0.30674(2) 0.30090(2) 0.62403(2) 0.01367(2) Uani 1 1 d . . . .
P1 P 0.19867(4) 0.28977(3) 0.75820(3) 0.01275(7) Uani 1 1 d . . . .
O1 O 0.51708(15) 0.45425(10) 0.34056(10) 0.0204(2) Uani 1 1 d . . . .
C1 C 0.31562(17) 0.36615(12) 0.87143(11) 0.0133(3) Uani 1 1 d . . . .
C2 C 0.41312(18) 0.45079(12) 0.86674(11) 0.0136(3) Uani 1 1 d . . . .
H2 H 0.4191 0.4675 0.8047 0.016 Uiso 1 1 calc R . . .
C3 C 0.50449(17) 0.51299(12) 0.95376(11) 0.0126(3) Uani 1 1 d . . . .
C4 C 0.60577(19) 0.60028(13) 0.95089(12) 0.0161(3) Uani 1 1 d . . . .
H4 H 0.6126 0.6182 0.8895 0.019 Uiso 1 1 calc R . . .
C5 C 0.69400(19) 0.65915(13) 1.03589(12) 0.0167(3) Uani 1 1 d . . . .
H5 H 0.7619 0.7171 1.0328 0.020 Uiso 1 1 calc R . . .
C11 C 0.40859(18) 0.31994(13) 0.51031(12) 0.0169(3) Uani 1 1 d . . . .
C12 C 0.46933(18) 0.33613(13) 0.44344(12) 0.0168(3) Uani 1 1 d . . . .
C15 C 0.54018(18) 0.35339(13) 0.35818(12) 0.0150(3) Uani 1 1 d . . . .
C16 C 0.02191(19) 0.34022(15) 0.75847(13) 0.0192(3) Uani 1 1 d . . . .
C17 C -0.0952(3) 0.2931(3) 0.68395(19) 0.0519(8) Uani 1 1 d . . . .
H17 H -0.0845 0.2323 0.6364 0.062 Uiso 1 1 calc R . . .
C18 C -0.2292(3) 0.3347(3) 0.6783(2) 0.0609(10) Uani 1 1 d . . . .
H18 H -0.3093 0.3020 0.6267 0.073 Uiso 1 1 calc R . . .
C19 C -0.2465(3) 0.4215(2) 0.7459(2) 0.0422(6) Uani 1 1 d . . . .
H19 H -0.3380 0.4495 0.7412 0.051 Uiso 1 1 calc R . . .
C20 C -0.1313(3) 0.4685(2) 0.8208(2) 0.0481(7) Uani 1 1 d . . . .
H20 H -0.1434 0.5289 0.8684 0.058 Uiso 1 1 calc R . . .
C21 C 0.0037(2) 0.42801(18) 0.82761(19) 0.0343(5) Uani 1 1 d . . . .
H21 H 0.0831 0.4608 0.8797 0.041 Uiso 1 1 calc R . . .
C22 C 0.16726(19) 0.15859(13) 0.77749(12) 0.0166(3) Uani 1 1 d . . . .
C23 C 0.0498(2) 0.12453(15) 0.82034(16) 0.0263(4) Uani 1 1 d . . . .
H23 H -0.0212 0.1697 0.8383 0.032 Uiso 1 1 calc R . . .
C24 C 0.0359(3) 0.02407(17) 0.83699(19) 0.0349(5) Uani 1 1 d . . . .
H24 H -0.0453 0.0008 0.8658 0.042 Uiso 1 1 calc R . . .
C25 C 0.1385(3) -0.04123(17) 0.8121(2) 0.0402(5) Uani 1 1 d . . . .
H25 H 0.1289 -0.1095 0.8240 0.048 Uiso 1 1 calc R . . .
C26 C 0.2560(3) -0.0075(2) 0.7696(3) 0.0525(8) Uani 1 1 d . . . .
H26 H 0.3275 -0.0526 0.7526 0.063 Uiso 1 1 calc R . . .
C27 C 0.2700(3) 0.09203(18) 0.7516(2) 0.0370(5) Uani 1 1 d . . . .
H27 H 0.3502 0.1145 0.7216 0.044 Uiso 1 1 calc R . . .
C28 C 0.4588(2) 0.27592(13) 0.26320(12) 0.0171(3) Uani 1 1 d . . . .
C29 C 0.3040(2) 0.26811(17) 0.24223(15) 0.0258(4) Uani 1 1 d . . . .
H29 H 0.2521 0.3087 0.2873 0.031 Uiso 1 1 calc R . . .
C30 C 0.2255(3) 0.20111(19) 0.15560(17) 0.0369(5) Uani 1 1 d . . . .
H30 H 0.1203 0.1964 0.1416 0.044 Uiso 1 1 calc R . . .
C31 C 0.3004(3) 0.14129(18) 0.08980(17) 0.0415(6) Uani 1 1 d . . . .
H31 H 0.2468 0.0946 0.0313 0.050 Uiso 1 1 calc R . . .
C32 C 0.4527(3) 0.14974(17) 0.10954(17) 0.0390(5) Uani 1 1 d . . . .
H32 H 0.5040 0.1090 0.0642 0.047 Uiso 1 1 calc R . . .
C33 C 0.5330(2) 0.21769(15) 0.19563(14) 0.0260(4) Uani 1 1 d . . . .
H33 H 0.6385 0.2239 0.2078 0.031 Uiso 1 1 calc R . . .
C34 C 0.70576(19) 0.34362(16) 0.37867(13) 0.0204(3) Uani 1 1 d . . . .
C35A C 0.7619(6) 0.2677(5) 0.4172(5) 0.0279(4) Uani 0.5 1 d . P A 1
H35A H 0.6967 0.2163 0.4341 0.033 Uiso 0.5 1 calc R P A 1
C35B C 0.7387(6) 0.2470(5) 0.4058(5) 0.0279(4) Uani 0.5 1 d . P A 2
H35B H 0.6609 0.1977 0.4133 0.033 Uiso 0.5 1 calc R P A 2
C36A C 0.9156(5) 0.2639(4) 0.4325(4) 0.0279(4) Uani 0.5 1 d . P A 1
H36A H 0.9530 0.2086 0.4574 0.033 Uiso 0.5 1 calc R P A 1
C36B C 0.8864(5) 0.2277(4) 0.4205(4) 0.0279(4) Uani 0.5 1 d . P A 2
H36B H 0.9092 0.1645 0.4371 0.033 Uiso 0.5 1 calc R P A 2
C37A C 1.0123(5) 0.3393(4) 0.4118(4) 0.0279(4) Uani 0.5 1 d . P A 1
H37A H 1.1163 0.3369 0.4240 0.033 Uiso 0.5 1 calc R P A 1
C37B C 0.9996(5) 0.3008(4) 0.4107(4) 0.0279(4) Uani 0.5 1 d . P A 2
H37B H 1.1000 0.2880 0.4217 0.033 Uiso 0.5 1 calc R P A 2
C38A C 0.9595(7) 0.4177(5) 0.3737(5) 0.0279(4) Uani 0.5 1 d . P A 1
H38A H 1.0273 0.4700 0.3603 0.033 Uiso 0.5 1 calc R P A 1
C38B C 0.9671(7) 0.3906(5) 0.3856(5) 0.0387(14) Uani 0.5 1 d . P A 2
H38B H 1.0456 0.4400 0.3790 0.046 Uiso 0.5 1 calc R P A 2
C39A C 0.8046(7) 0.4219(6) 0.3540(4) 0.0279(4) Uani 0.5 1 d . P A 1
H39A H 0.7672 0.4749 0.3253 0.033 Uiso 0.5 1 calc R P A 1
C39B C 0.8190(7) 0.4123(6) 0.3690(4) 0.0279(4) Uani 0.5 1 d . P A 2
H39B H 0.7991 0.4754 0.3510 0.033 Uiso 0.5 1 calc R P A 2
Cl1 Cl 0.16586(9) 0.02585(7) 0.46448(8) 0.0662(2) Uani 1 1 d . . . .
Cl2A Cl 0.3600(5) -0.0053(4) 0.3254(3) 0.0808(13) Uani 0.25 1 d . P B 1
Cl2B Cl 0.4385(4) -0.0042(4) 0.3881(4) 0.1567(18) Uani 0.5 1 d . P C 2
Cl2C Cl 0.3983(4) -0.0813(2) 0.3834(3) 0.0525(8) Uani 0.25 1 d . P D 3
C41A C 0.244(2) 0.0733(19) 0.3778(18) 0.039(4) Uani 0.25 1 d . P B 1
H41A H 0.2994 0.1436 0.4088 0.046 Uiso 0.25 1 calc R P B 1
H41B H 0.1638 0.0811 0.3255 0.046 Uiso 0.25 1 calc R P B 1
C41B C 0.2885(15) 0.0530(11) 0.3834(11) 0.047(4) Uani 0.5 1 d . P C 2
H41C H 0.2334 0.0318 0.3147 0.057 Uiso 0.5 1 calc R P C 2
H41D H 0.3189 0.1296 0.3986 0.057 Uiso 0.5 1 calc R P C 2
C41C C 0.322(3) 0.032(2) 0.4013(19) 0.063(7) Uani 0.25 1 d . P D 3
H41E H 0.2896 0.0477 0.3363 0.076 Uiso 0.25 1 calc R P D 3
H41F H 0.3981 0.0901 0.4403 0.076 Uiso 0.25 1 calc R P D 3
Cl3C Cl 0.15736(15) 0.69762(9) -0.04157(9) 0.0898(3) Uani 1 1 d . . . .
Cl4A Cl 0.3224(3) 0.87879(15) 0.0972(2) 0.0698(7) Uani 0.75 1 d . P E 1
Cl4B Cl 0.3433(9) 0.8477(6) 0.1189(6) 0.080(2) Uani 0.25 1 d . P E 2
C40 C 0.3008(4) 0.7380(3) 0.0586(3) 0.0657(10) Uani 1 1 d . . . .
H40A H 0.3942 0.7148 0.0395 0.079 Uiso 0.75 1 calc R P E 1
H40B H 0.2774 0.7068 0.1137 0.079 Uiso 0.75 1 calc R P E 1
H40C H 0.2799 0.6948 0.1059 0.079 Uiso 0.25 1 calc R P E 2
H40D H 0.3916 0.7165 0.0338 0.079 Uiso 0.25 1 calc R P E 2
H1 H 0.532(3) 0.494(2) 0.389(2) 0.040(8) Uiso 1 1 d . . . .

loop_
_atom_site_aniso_label
_atom_site_aniso_U_11
_atom_site_aniso_U_22
_atom_site_aniso_U_33
_atom_site_aniso_U_23
_atom_site_aniso_U_13
_atom_site_aniso_U_12
Au1 0.01296(3) 0.01804(3) 0.01012(3) 0.00297(2) 0.00306(2) 0.00180(2)
P1 0.01180(17) 0.01607(17) 0.01082(17) 0.00317(14) 0.00267(13) 0.00276(13)
O1 0.0279(7) 0.0172(6) 0.0176(6) 0.0062(5) 0.0038(5) 0.0055(5)
C1 0.0146(7) 0.0148(7) 0.0111(6) 0.0032(5) 0.0025(5) 0.0034(5)
C2 0.0161(7) 0.0160(7) 0.0104(6) 0.0051(5) 0.0033(5) 0.0047(5)
C3 0.0141(7) 0.0136(6) 0.0113(7) 0.0043(5) 0.0032(5) 0.0035(5)
C4 0.0199(7) 0.0180(7) 0.0116(7) 0.0066(6) 0.0040(6) -0.0003(6)
C5 0.0196(7) 0.0177(7) 0.0135(7) 0.0061(6) 0.0032(6) -0.0007(6)
C11 0.0154(7) 0.0193(7) 0.0156(7) 0.0036(6) 0.0018(6) 0.0021(6)
C12 0.0150(7) 0.0205(7) 0.0150(7) 0.0041(6) 0.0017(6) 0.0036(6)
C15 0.0159(7) 0.0171(7) 0.0137(7) 0.0060(6) 0.0034(5) 0.0034(5)
C16 0.0151(7) 0.0294(9) 0.0169(7) 0.0097(7) 0.0048(6) 0.0084(6)
C17 0.0275(11) 0.087(2) 0.0280(11) -0.0146(12) -0.0093(9) 0.0271(13)
C18 0.0266(12) 0.115(3) 0.0333(13) -0.0011(15) -0.0087(10) 0.0328(15)
C19 0.0252(10) 0.0722(18) 0.0442(13) 0.0300(13) 0.0146(9) 0.0290(11)
C20 0.0301(12) 0.0449(14) 0.0713(19) 0.0061(13) 0.0152(12) 0.0227(10)
C21 0.0205(9) 0.0316(10) 0.0472(13) -0.0015(9) 0.0049(9) 0.0107(8)
C22 0.0167(7) 0.0176(7) 0.0152(7) 0.0037(6) 0.0025(6) 0.0017(6)
C23 0.0234(9) 0.0217(8) 0.0340(10) 0.0048(7) 0.0110(8) -0.0010(7)
C24 0.0348(11) 0.0254(10) 0.0452(13) 0.0108(9) 0.0141(10) -0.0084(8)
C25 0.0500(14) 0.0206(9) 0.0545(15) 0.0162(10) 0.0145(12) 0.0019(9)
C26 0.0554(16) 0.0309(12) 0.091(2) 0.0317(14) 0.0397(16) 0.0236(11)
C27 0.0363(11) 0.0277(10) 0.0606(15) 0.0220(10) 0.0279(11) 0.0151(9)
C28 0.0223(8) 0.0164(7) 0.0137(7) 0.0074(6) 0.0020(6) 0.0003(6)
C29 0.0219(9) 0.0345(10) 0.0214(8) 0.0126(8) 0.0013(7) -0.0035(7)
C30 0.0360(11) 0.0412(12) 0.0295(10) 0.0201(9) -0.0090(9) -0.0190(9)
C31 0.0672(17) 0.0248(10) 0.0230(10) 0.0075(8) -0.0107(10) -0.0174(10)
C32 0.0682(17) 0.0228(10) 0.0223(10) -0.0008(8) 0.0054(10) 0.0058(10)
C33 0.0367(10) 0.0210(8) 0.0209(8) 0.0042(7) 0.0050(8) 0.0075(7)
C34 0.0158(7) 0.0336(9) 0.0131(7) 0.0059(7) 0.0037(6) 0.0062(7)
C35A 0.0167(7) 0.0412(12) 0.0313(8) 0.0189(8) 0.0041(6) 0.0069(6)
C35B 0.0167(7) 0.0412(12) 0.0313(8) 0.0189(8) 0.0041(6) 0.0069(6)
C36A 0.0167(7) 0.0412(12) 0.0313(8) 0.0189(8) 0.0041(6) 0.0069(6)
C36B 0.0167(7) 0.0412(12) 0.0313(8) 0.0189(8) 0.0041(6) 0.0069(6)
C37A 0.0167(7) 0.0412(12) 0.0313(8) 0.0189(8) 0.0041(6) 0.0069(6)
C37B 0.0167(7) 0.0412(12) 0.0313(8) 0.0189(8) 0.0041(6) 0.0069(6)
C38A 0.0167(7) 0.0412(12) 0.0313(8) 0.0189(8) 0.0041(6) 0.0069(6)
C38B 0.019(2) 0.049(4) 0.055(4) 0.027(3) 0.008(2) 0.001(2)
C39A 0.0167(7) 0.0412(12) 0.0313(8) 0.0189(8) 0.0041(6) 0.0069(6)
C39B 0.0167(7) 0.0412(12) 0.0313(8) 0.0189(8) 0.0041(6) 0.0069(6)
Cl1 0.0545(4) 0.0529(4) 0.0988(7) 0.0162(4) 0.0418(5) 0.0065(3)
Cl2A 0.069(3) 0.119(4) 0.063(2) 0.013(2) 0.039(2) 0.032(3)
Cl2B 0.098(3) 0.218(5) 0.201(5) 0.075(4) 0.097(3) 0.085(3)
Cl2C 0.0478(15) 0.0440(14) 0.0596(17) -0.0115(13) 0.0284(13) 0.0028(12)
C41A 0.049(12) 0.034(8) 0.027(5) 0.007(5) -0.004(8) -0.011(7)
C41B 0.045(8) 0.045(7) 0.045(6) 0.009(5) -0.001(5) -0.009(6)
C41C 0.053(12) 0.093(15) 0.067(12) 0.051(10) 0.029(10) 0.020(9)
Cl3C 0.0981(8) 0.0688(6) 0.0897(8) 0.0135(5) 0.0031(6) -0.0207(6)
Cl4A 0.0624(11) 0.0434(7) 0.1075(19) 0.0041(7) 0.0512(12) 0.0037(6)
Cl4B 0.055(3) 0.103(6) 0.068(3) -0.007(4) 0.016(2) -0.010(4)
C40 0.0512(18) 0.0557(19) 0.105(3) 0.036(2) 0.0254(19) 0.0222(15)

loop_
_atom_type_symbol
_atom_type_description
_atom_type_scat_dispersion_real
_atom_type_scat_dispersion_imag
_atom_type_scat_source
C C 0.0033 0.0016 'International Tables Vol C Tables 4.2.6.8 and 6.1.1.4'
H H 0.0000 0.0000 'International Tables Vol C Tables 4.2.6.8 and 6.1.1.4'
Au Au -2.0133 8.8022 'International Tables Vol C Tables 4.2.6.8 and 6.1.1.4'
Cl Cl 0.1484 0.1585 'International Tables Vol C Tables 4.2.6.8 and 6.1.1.4'
O O 0.0106 0.0060 'International Tables Vol C Tables 4.2.6.8 and 6.1.1.4'
P P 0.1023 0.0942 'International Tables Vol C Tables 4.2.6.8 and 6.1.1.4'

loop_
_geom_angle_atom_site_label_1
_geom_angle_atom_site_label_2
_geom_angle_atom_site_label_3
_geom_angle
_geom_angle_site_symmetry_1
_geom_angle_site_symmetry_3
C11 Au1 P1 176.31(5) . .
C1 P1 Au1 110.88(5) . .
C16 P1 Au1 114.55(6) . .
C16 P1 C1 104.75(8) . .
C22 P1 Au1 114.43(6) . .
C22 P1 C1 104.97(7) . .
C22 P1 C16 106.38(8) . .
C15 O1 H1 109(2) . .
C2 C1 P1 118.93(12) . .
C2 C1 C5 120.02(15) . 2_667
C5 C1 P1 121.04(12) 2_667 .
C1 C2 H2 119.8 . .
C1 C2 C3 120.47(14) . .
C3 C2 H2 119.8 . .
C2 C3 C3 119.39(18) . 2_667
C2 C3 C4 121.56(14) . .
C4 C3 C3 119.05(18) . 2_667
C3 C4 H4 119.7 . .
C5 C4 C3 120.68(14) . .
C5 C4 H4 119.7 . .
C1 C5 H5 119.8 2_667 .
C4 C5 C1 120.39(15) . 2_667
C4 C5 H5 119.8 . .
C12 C11 Au1 177.03(15) . .
C11 C12 C15 177.92(18) . .
O1 C15 C12 109.84(13) . .
O1 C15 C28 103.99(13) . .
O1 C15 C34 111.33(14) . .
C12 C15 C28 109.32(14) . .
C12 C15 C34 109.70(13) . .
C34 C15 C28 112.53(14) . .
C17 C16 P1 118.88(16) . .
C17 C16 C21 119.08(18) . .
C21 C16 P1 121.93(15) . .
C16 C17 H17 119.9 . .
C16 C17 C18 120.1(2) . .
C18 C17 H17 119.9 . .
C17 C18 H18 119.6 . .
C19 C18 C17 120.7(2) . .
C19 C18 H18 119.6 . .
C18 C19 H19 120.1 . .
C18 C19 C20 119.7(2) . .
C20 C19 H19 120.1 . .
C19 C20 H20 119.8 . .
C19 C20 C21 120.4(2) . .
C21 C20 H20 119.8 . .
C16 C21 C20 120.0(2) . .
C16 C21 H21 120.0 . .
C20 C21 H21 120.0 . .
C23 C22 P1 123.01(14) . .
C27 C22 P1 117.51(14) . .
C27 C22 C23 119.43(17) . .
C22 C23 H23 120.0 . .
C22 C23 C24 120.05(19) . .
C24 C23 H23 120.0 . .
C23 C24 H24 119.8 . .
C25 C24 C23 120.4(2) . .
C25 C24 H24 119.8 . .
C24 C25 H25 120.1 . .
C24 C25 C26 119.8(2) . .
C26 C25 H25 120.1 . .
C25 C26 H26 119.8 . .
C25 C26 C27 120.3(2) . .
C27 C26 H26 119.8 . .
C22 C27 C26 120.0(2) . .
C22 C27 H27 120.0 . .
C26 C27 H27 120.0 . .
C29 C28 C15 118.21(16) . .
C33 C28 C15 122.66(16) . .
C33 C28 C29 119.05(17) . .
C28 C29 H29 119.8 . .
C30 C29 C28 120.4(2) . .
C30 C29 H29 119.8 . .
C29 C30 H30 119.9 . .
C31 C30 C29 120.1(2) . .
C31 C30 H30 119.9 . .
C30 C31 H31 120.2 . .
C32 C31 C30 119.7(2) . .
C32 C31 H31 120.2 . .
C31 C32 H32 119.6 . .
C31 C32 C33 120.8(2) . .
C33 C32 H32 119.6 . .
C28 C33 C32 120.0(2) . .
C28 C33 H33 120.0 . .
C32 C33 H33 120.0 . .
C35A C34 C15 124.5(3) . .
C35A C34 C39A 119.6(3) . .
C35B C34 C15 114.7(2) . .
C39A C34 C15 115.9(2) . .
C39B C34 C15 126.3(3) . .
C39B C34 C35B 118.9(3) . .
C34 C35A H35A 119.7 . .
C34 C35A C36A 120.7(4) . .
C36A C35A H35A 119.7 . .
C34 C35B H35B 120.4 . .
C36B C35B C34 119.1(4) . .
C36B C35B H35B 120.4 . .
C35A C36A H36A 119.7 . .
C37A C36A C35A 120.7(4) . .
C37A C36A H36A 119.7 . .
C35B C36B H36B 120.0 . .
C37B C36B C35B 120.1(4) . .
C37B C36B H36B 120.0 . .
C36A C37A H37A 119.9 . .
C38A C37A C36A 120.2(4) . .
C38A C37A H37A 119.9 . .
C36B C37B H37B 120.0 . .
C38B C37B C36B 120.1(4) . .
C38B C37B H37B 120.0 . .
C37A C38A H38A 119.6 . .
C37A C38A C39A 120.7(5) . .
C39A C38A H38A 119.6 . .
C37B C38B H38B 119.3 . .
C37B C38B C39B 121.4(5) . .
C39B C38B H38B 119.3 . .
C34 C39A H39A 121.0 . .
C38A C39A C34 118.1(4) . .
C38A C39A H39A 121.0 . .
C34 C39B C38B 120.3(5) . .
C34 C39B H39B 119.8 . .
C38B C39B H39B 119.8 . .
Cl1 C41A Cl2A 112.3(14) . .
Cl1 C41A H41A 109.1 . .
Cl1 C41A H41B 109.1 . .
Cl2A C41A H41A 109.1 . .
Cl2A C41A H41B 109.1 . .
H41A C41A H41B 107.9 . .
Cl1 C41B H41C 108.4 . .
Cl1 C41B H41D 108.4 . .
Cl2B C41B Cl1 115.6(8) . .
Cl2B C41B H41C 108.4 . .
Cl2B C41B H41D 108.4 . .
H41C C41B H41D 107.4 . .
Cl1 C41C H41E 109.1 . .
Cl1 C41C H41F 109.1 . .
Cl2C C41C Cl1 112.5(13) . .
Cl2C C41C H41E 109.1 . .
Cl2C C41C H41F 109.1 . .
H41E C41C H41F 107.8 . .
Cl3C C40 Cl4A 108.4(2) . .
Cl3C C40 H40A 110.0 . .
Cl3C C40 H40B 110.0 . .
Cl3C C40 H40C 106.1 . .
Cl3C C40 H40D 106.1 . .
Cl4A C40 H40A 110.0 . .
Cl4A C40 H40B 110.0 . .
Cl4B C40 Cl3C 125.1(4) . .
Cl4B C40 H40C 106.1 . .
Cl4B C40 H40D 106.1 . .
H40A C40 H40B 108.4 . .
H40C C40 H40D 106.3 . .

loop_
_geom_bond_atom_site_label_1
_geom_bond_atom_site_label_2
_geom_bond_distance
_geom_bond_site_symmetry_2
Au1 P1 2.2703(4) .
Au1 C11 2.0052(17) .
P1 C1 1.8170(16) .
P1 C16 1.8133(17) .
P1 C22 1.8127(17) .
O1 C15 1.438(2) .
O1 H1 0.75(3) .
C1 C2 1.379(2) .
C1 C5 1.423(2) 2_667
C2 H2 0.9500 .
C2 C3 1.417(2) .
C3 C3 1.423(3) 2_667
C3 C4 1.418(2) .
C4 H4 0.9500 .
C4 C5 1.372(2) .
C5 C1 1.423(2) 2_667
C5 H5 0.9500 .
C11 C12 1.202(2) .
C12 C15 1.486(2) .
C15 C28 1.535(2) .
C15 C34 1.529(2) .
C16 C17 1.379(3) .
C16 C21 1.382(3) .
C17 H17 0.9500 .
C17 C18 1.395(3) .
C18 H18 0.9500 .
C18 C19 1.358(4) .
C19 H19 0.9500 .
C19 C20 1.372(4) .
C20 H20 0.9500 .
C20 C21 1.396(3) .
C21 H21 0.9500 .
C22 C23 1.387(2) .
C22 C27 1.384(3) .
C23 H23 0.9500 .
C23 C24 1.394(3) .
C24 H24 0.9500 .
C24 C25 1.369(4) .
C25 H25 0.9500 .
C25 C26 1.383(4) .
C26 H26 0.9500 .
C26 C27 1.389(3) .
C27 H27 0.9500 .
C28 C29 1.396(3) .
C28 C33 1.386(3) .
C29 H29 0.9500 .
C29 C30 1.392(3) .
C30 H30 0.9500 .
C30 C31 1.385(4) .
C31 H31 0.9500 .
C31 C32 1.373(4) .
C32 H32 0.9500 .
C32 C33 1.398(3) .
C33 H33 0.9500 .
C34 C35A 1.351(7) .
C34 C35B 1.457(7) .
C34 C39A 1.437(7) .
C34 C39B 1.350(7) .
C35A H35A 0.9500 .
C35A C36A 1.402(6) .
C35B H35B 0.9500 .
C35B C36B 1.398(6) .
C36A H36A 0.9500 .
C36A C37A 1.373(6) .
C36B H36B 0.9500 .
C36B C37B 1.387(6) .
C37A H37A 0.9500 .
C37A C38A 1.364(6) .
C37B H37B 0.9500 .
C37B C38B 1.358(7) .
C38A H38A 0.9500 .
C38A C39A 1.418(8) .
C38B H38B 0.9500 .
C38B C39B 1.413(7) .
C39A H39A 0.9500 .
C39B H39B 0.9500 .
Cl1 C41A 1.69(3) .
Cl1 C41B 1.772(17) .
Cl1 C41C 1.79(3) .
Cl2A C41A 1.69(2) .
Cl2B C41B 1.634(12) .
Cl2C C41C 1.70(3) .
C41A H41A 0.9900 .
C41A H41B 0.9900 .
C41B H41C 0.9900 .
C41B H41D 0.9900 .
C41C H41E 0.9900 .
C41C H41F 0.9900 .
Cl3C C40 1.734(4) .
Cl4A C40 1.804(4) .
Cl4B C40 1.494(8) .
C40 H40A 0.9900 .
C40 H40B 0.9900 .
C40 H40C 0.9900 .
C40 H40D 0.9900 .

loop_
_geom_torsion_atom_site_label_1
_geom_torsion_atom_site_label_2
_geom_torsion_atom_site_label_3
_geom_torsion_atom_site_label_4
_geom_torsion
_geom_torsion_site_symmetry_1
_geom_torsion_site_symmetry_4
Au1 P1 C1 C2 26.47(14) . .
Au1 P1 C1 C5 -154.56(12) . 2_667
Au1 P1 C16 C17 62.3(2) . .
Au1 P1 C16 C21 -113.81(17) . .
Au1 P1 C22 C23 -149.06(15) . .
Au1 P1 C22 C27 33.77(19) . .
P1 C1 C2 C3 179.10(12) . .
P1 C16 C17 C18 -175.5(3) . .
P1 C16 C21 C20 175.4(2) . .
P1 C22 C23 C24 -177.17(17) . .
P1 C22 C27 C26 176.6(2) . .
O1 C15 C28 C29 -66.86(18) . .
O1 C15 C28 C33 109.91(17) . .
O1 C15 C34 C35A 165.9(4) . .
O1 C15 C34 C35B 174.9(3) . .
O1 C15 C34 C39A -14.3(4) . .
O1 C15 C34 C39B -8.6(4) . .
C1 P1 C16 C17 -176.0(2) . .
C1 P1 C16 C21 7.9(2) . .
C1 P1 C22 C23 89.16(17) . .
C1 P1 C22 C27 -88.01(18) . .
C1 C2 C3 C3 0.4(3) . 2_667
C1 C2 C3 C4 179.90(15) . .
C2 C3 C4 C5 -179.57(16) . .
C3 C3 C4 C5 -0.1(3) 2_667 .
C3 C4 C5 C1 -0.5(3) . 2_667
C5 C1 C2 C3 0.1(2) 2_667 .
C12 C15 C28 C29 50.4(2) . .
C12 C15 C28 C33 -132.84(17) . .
C12 C15 C34 C35A 44.1(4) . .
C12 C15 C34 C35B 53.1(3) . .
C12 C15 C34 C39A -136.1(3) . .
C12 C15 C34 C39B -130.4(4) . .
C15 C28 C29 C30 178.20(17) . .
C15 C28 C33 C32 -178.85(17) . .
C15 C34 C35A C36A 179.2(4) . .
C15 C34 C35B C36B 176.4(4) . .
C15 C34 C39A C38A 178.6(5) . .
C15 C34 C39B C38B -176.7(4) . .
C16 P1 C1 C2 -97.59(14) . .
C16 P1 C1 C5 81.37(15) . 2_667
C16 P1 C22 C23 -21.53(18) . .
C16 P1 C22 C27 161.30(17) . .
C16 C17 C18 C19 -0.2(5) . .
C17 C16 C21 C20 -0.7(4) . .
C17 C18 C19 C20 -0.4(5) . .
C18 C19 C20 C21 0.4(5) . .
C19 C20 C21 C16 0.1(4) . .
C21 C16 C17 C18 0.7(4) . .
C22 P1 C1 C2 150.54(13) . .
C22 P1 C1 C5 -30.49(15) . 2_667
C22 P1 C16 C17 -65.2(2) . .
C22 P1 C16 C21 118.73(18) . .
C22 C23 C24 C25 0.6(4) . .
C23 C22 C27 C26 -0.7(4) . .
C23 C24 C25 C26 -0.4(4) . .
C24 C25 C26 C27 -0.3(5) . .
C25 C26 C27 C22 0.9(5) . .
C27 C22 C23 C24 0.0(3) . .
C28 C15 C34 C35A -77.9(4) . .
C28 C15 C34 C35B -68.8(3) . .
C28 C15 C34 C39A 102.0(4) . .
C28 C15 C34 C39B 107.6(4) . .
C28 C29 C30 C31 0.3(3) . .
C29 C28 C33 C32 -2.1(3) . .
C29 C30 C31 C32 -1.1(3) . .
C30 C31 C32 C33 0.3(3) . .
C31 C32 C33 C28 1.3(3) . .
C33 C28 C29 C30 1.3(3) . .
C34 C15 C28 C29 172.53(15) . .
C34 C15 C28 C33 -10.7(2) . .
C34 C35A C36A C37A 2.3(8) . .
C34 C35B C36B C37B 1.0(8) . .
C35A C34 C35B C36B -40(2) . .
C35A C34 C39A C38A -1.6(7) . .
C35A C34 C39B C38B 8.1(7) . .
C35A C36A C37A C38A -1.6(8) . .
C35B C34 C35A C36A 138(3) . .
C35B C34 C39A C38A -12.2(9) . .
C35B C34 C39B C38B -0.3(7) . .
C35B C36B C37B C38B -0.9(8) . .
C36A C37A C38A C39A -0.7(9) . .
C36B C37B C38B C39B 0.2(9) . .
C37A C38A C39A C34 2.3(9) . .
C37B C38B C39B C34 0.5(9) . .
C39A C34 C35A C36A -0.6(7) . .
C39A C34 C35B C36B 7.0(8) . .
C39A C34 C39B C38B -150(3) . .
C39B C34 C35A C36A -5.5(7) . .
C39B C34 C35B C36B -0.4(7) . .
C39B C34 C39A C38A 22(2) . .
C41A Cl1 C41B Cl2B -180(5) . .
C41A Cl1 C41C Cl2C -146(4) . .
C41B Cl1 C41A Cl2A 25(3) . .
C41B Cl1 C41C Cl2C -143(5) . .
C41C Cl1 C41A Cl2A 28.0(19) . .
C41C Cl1 C41B Cl2B 6(4) . .
